data_2002358
loop_
_publ_author_name
'Leib, W'
'Mueller-Buschbaum, Hk'

_publ_section_title
;
Zur Verbindungsbildung MO: M2 O3; eine neue Form von Ba Fe2 O4 mit
aufgefuellter Tridymitstruktur
;
_journal_name_full
;
Zeitschrift fuer Anorganische und Allgemeine Chemie
;
_journal_page_first 71
_journal_page_last 77
_journal_paper_doi 10.1002/zaac.19865380708
_journal_volume 538
_journal_year 1986
_chemical_formula_structural 'Ba Fe2 O4'
_chemical_formula_sum 'Ba Fe2 O4'
_chemical_name_systematic 'Barium diiron tetraoxide'
_space_group_IT_number 62
_symmetry_cell_setting orthorhombic
_symmetry_Int_Tables_number 62
_symmetry_space_group_name_Hall '-P 2n 2a'
_symmetry_space_group_name_H-M 'P m c n'
_cell_angle_alpha 90
_cell_angle_beta 90
_cell_angle_gamma 90
_cell_formula_units_Z 16
_cell_length_a 17.34698(390)
_cell_length_b 9.3358(24)
_cell_length_c 10.8818(19)
_cell_volume 1762.3
_refine_ls_R_factor_all 0.087
_cod_database_code 2002358

loop_
_symmetry_equiv_pos_as_xyz
x,y,z
1/2-x,1/2-y,1/2+z
1/2+x,-y,-z
-x,1/2+y,1/2-z
-x,-y,-z
1/2+x,1/2+y,1/2-z
1/2-x,y,z
x,1/2-y,1/2+z

loop_
_atom_site_label
_atom_site_type_symbol
_atom_site_symmetry_multiplicity
_atom_site_Wyckoff_symbol
_atom_site_fract_x
_atom_site_fract_y
_atom_site_fract_z
_atom_site_occupancy
_atom_site_attached_hydrogens
_atom_site_calc_flag
Ba1 Ba2+ 4 c 0.25 0.2586(4) 0.8826(3) 1. 0 d
Ba2 Ba2+ 4 c 0.25 0.7192(4) 0.1426(3) 1. 0 d
Ba3 Ba2+ 8 d 0.9892(1) 0.2237(3) 0.8811(2) 1. 0 d
Fe1 Fe3+ 8 d 0.3521(2) 0.4102(6) 0.6363(5) 1. 0 d
Fe2 Fe3+ 8 d 0.3518(3) 0.9295(5) 0.8838(5) 1. 0 d
Fe3 Fe3+ 8 d 0.3861(3) 0.9123(6) 0.3895(5) 1. 0 d
Fe4 Fe3+ 8 d 0.0941(3) 0.4117(6) 0.1355(5) 1. 0 d
O1 O2- 8 d 0.642(1) 0.081(3) 0.777(3) 1. 0 d
O2 O2- 8 d 0.617(1) 0.748(4) 0.272(2) 1. 0 d
O3 O2- 8 d 0.643(2) 0.932(3) 0.515(3) 1. 0 d
O4 O2- 8 d 0.604(1) 0.075(3) 0.273(2) 1. 0 d
O5 O2- 8 d 0.647(1) 0.256(3) 0.536(2) 1. 0 d
O6 O2- 8 d 0.600(2) 0.563(3) 0.513(3) 1. 0 d
O7 O2- 8 d 0.492(2) 0.622(4) 0.892(3) 1. 0 d
O8 O2- 4 c 0.25 0.118(4) 0.107(4) 1. 0 d
O9 O2- 4 c 0.25 0.530(4) 0.349(4) 1. 0 d

loop_
_atom_type_symbol
_atom_type_oxidation_number
Ba2+ 2.000
Fe3+ 3.000
O2- -2.000
